data_4027573
loop_
_publ_author_name
'K. V. Sajna'
'K. C. Kumara Swamy'

_publ_section_title
;
 Vinyl Azides Derived from Allenes: Thermolysis Leading to
 Multisubstituted 1,4-Pyrazines and Mn(III)-Catalyzed Photochemical
 Reaction Leading to Pyrroles
;
_journal_name_full 'Journal of Organic Chemistry'
_journal_page_first 8712
_journal_page_last 8722
_journal_paper_doi 10.1021/jo301694n
_journal_volume 77
_journal_year 2012
_chemical_formula_sum 'C31 H27 N O2'
_chemical_formula_weight 445.54
_chemical_name_systematic
; 
 ? 
;
_space_group_IT_number 14
_symmetry_cell_setting monoclinic
_symmetry_space_group_name_Hall '-P 2ybc'
_symmetry_space_group_name_H-M 'P 1 21/c 1'
_atom_sites_solution_hydrogens geom
_atom_sites_solution_primary direct
_atom_sites_solution_secondary difmap
_audit_creation_method SHELXL-97
_cell_angle_alpha 90.00
_cell_angle_beta 106.598(5)
_cell_angle_gamma 90.00
_cell_formula_units_Z 4
_cell_length_a 11.605(3)
_cell_length_b 20.308(5)
_cell_length_c 10.711(3)
_cell_measurement_reflns_used 1153
_cell_measurement_temperature 298(2)
_cell_measurement_theta_max 19.72
_cell_measurement_theta_min 2.22
_cell_volume 2419.1(11)
_computing_cell_refinement 'Bruker SMART'
_computing_data_collection 'Bruker SMART'
_computing_data_reduction 'Bruker SAINT'
_computing_molecular_graphics 'Bruker SHELXTL'
_computing_publication_material 'Bruker SHELXTL'
_computing_structure_refinement 'SHELXL-97 (Sheldrick, 1997)'
_computing_structure_solution 'SHELXS-97 (Sheldrick, 1990)'
_diffrn_ambient_temperature 298(2)
_diffrn_measured_fraction_theta_full 0.991
_diffrn_measured_fraction_theta_max 0.991
_diffrn_measurement_device_type 'CCD area detector'
_diffrn_measurement_method 'phi and omega scans'
_diffrn_radiation_monochromator graphite
_diffrn_radiation_source 'fine-focus sealed tube'
_diffrn_radiation_type MoK\a
_diffrn_radiation_wavelength 0.71073
_diffrn_reflns_av_R_equivalents 0.1060
_diffrn_reflns_av_sigmaI/netI 0.1491
_diffrn_reflns_limit_h_max 7
_diffrn_reflns_limit_h_min -13
_diffrn_reflns_limit_k_max 24
_diffrn_reflns_limit_k_min -23
_diffrn_reflns_limit_l_max 12
_diffrn_reflns_limit_l_min -12
_diffrn_reflns_number 10889
_diffrn_reflns_theta_full 24.99
_diffrn_reflns_theta_max 24.99
_diffrn_reflns_theta_min 1.83
_diffrn_standards_decay_% none
_diffrn_standards_interval_count 'not applicable'
_diffrn_standards_interval_time 'not applicable'
_diffrn_standards_number 'not applicable'
_exptl_absorpt_coefficient_mu 0.076
_exptl_absorpt_correction_T_max 0.9902
_exptl_absorpt_correction_T_min 0.9821
_exptl_absorpt_correction_type empirical
_exptl_absorpt_process_details 'SADABS, Sheldrick(1996)'
_exptl_crystal_colour yellow
_exptl_crystal_density_diffrn 1.223
_exptl_crystal_description blocks
_exptl_crystal_F_000 944
_exptl_crystal_size_max 0.24
_exptl_crystal_size_mid 0.18
_exptl_crystal_size_min 0.13
_refine_diff_density_max 0.162
_refine_diff_density_min -0.155
_refine_diff_density_rms 0.037
_refine_ls_extinction_method none
_refine_ls_goodness_of_fit_ref 1.003
_refine_ls_hydrogen_treatment constr
_refine_ls_matrix_type full
_refine_ls_number_parameters 309
_refine_ls_number_reflns 4220
_refine_ls_number_restraints 0
_refine_ls_restrained_S_all 1.003
_refine_ls_R_factor_all 0.2527
_refine_ls_R_factor_gt 0.1027
_refine_ls_shift/su_max 0.000
_refine_ls_shift/su_mean 0.000
_refine_ls_structure_factor_coef Fsqd
_refine_ls_weighting_details 'calc w=1/[\s^2^(Fo^2^)+(0.0584P)^2^+0.0000P] where P=(Fo^2^+2Fc^2^)/3'
_refine_ls_weighting_scheme calc
_refine_ls_wR_factor_gt 0.1558
_refine_ls_wR_factor_ref 0.1973
_reflns_number_gt 1571
_reflns_number_total 4220
_reflns_threshold_expression >2sigma(I)
_cod_data_source_file jo301694n_si_002_5.cif
_cod_data_source_block compd-41
_cod_database_code 4027573

loop_
_symmetry_equiv_pos_as_xyz
'x, y, z'
'-x, y+1/2, -z+1/2'
'-x, -y, -z'
'x, -y-1/2, z-1/2'

loop_
_atom_site_label
_atom_site_type_symbol
_atom_site_fract_x
_atom_site_fract_y
_atom_site_fract_z
_atom_site_U_iso_or_equiv
_atom_site_adp_type
_atom_site_occupancy
_atom_site_symmetry_multiplicity
_atom_site_calc_flag
_atom_site_refinement_flags
O1 O 0.3919(3) 0.34177(17) 0.1188(3) 0.0790(12) Uani 1 1 d .
O2 O 0.1919(3) 0.35041(19) 0.0538(4) 0.0862(12) Uani 1 1 d .
N1 N 0.3171(3) 0.31558(16) 0.4845(4) 0.0491(10) Uani 1 1 d .
C1 C 0.3695(4) 0.3208(2) 0.3852(5) 0.0509(13) Uani 1 1 d .
C2 C 0.2795(5) 0.3294(2) 0.2711(5) 0.0499(12) Uani 1 1 d .
C3 C 0.1693(4) 0.3284(2) 0.3034(5) 0.0552(14) Uani 1 1 d .
H3 H 0.0933 0.3325 0.2446 0.066 Uiso 1 1 calc R
C4 C 0.1925(4) 0.3205(2) 0.4335(5) 0.0485(12) Uani 1 1 d .
C5 C 0.3814(4) 0.3156(2) 0.6231(4) 0.0570(13) Uani 1 1 d .
H5A H 0.4546 0.2901 0.6366 0.068 Uiso 1 1 calc R
H5B H 0.3320 0.2941 0.6703 0.068 Uiso 1 1 calc R
C6 C 0.4134(4) 0.3834(2) 0.6786(5) 0.0511(13) Uani 1 1 d .
C7 C 0.4740(4) 0.3896(3) 0.8083(5) 0.0673(15) Uani 1 1 d .
H7 H 0.4930 0.3524 0.8608 0.081 Uiso 1 1 calc R
C8 C 0.5065(5) 0.4511(4) 0.8602(6) 0.096(2) Uani 1 1 d .
H8 H 0.5486 0.4550 0.9479 0.115 Uiso 1 1 calc R
C9 C 0.4787(6) 0.5058(3) 0.7866(8) 0.106(3) Uani 1 1 d .
H9 H 0.5000 0.5471 0.8231 0.127 Uiso 1 1 calc R
C10 C 0.4195(6) 0.4997(3) 0.6594(7) 0.112(2) Uani 1 1 d .
H10 H 0.4011 0.5371 0.6075 0.134 Uiso 1 1 calc R
C11 C 0.3859(5) 0.4387(2) 0.6052(5) 0.0802(17) Uani 1 1 d .
H11 H 0.3438 0.4355 0.5174 0.096 Uiso 1 1 calc R
C12 C 0.5026(4) 0.3176(2) 0.4123(5) 0.0788(17) Uani 1 1 d .
H12A H 0.5393 0.3508 0.4747 0.118 Uiso 1 1 calc R
H12B H 0.5237 0.3249 0.3330 0.118 Uiso 1 1 calc R
H12C H 0.5307 0.2750 0.4466 0.118 Uiso 1 1 calc R
C13 C 0.2981(6) 0.3410(2) 0.1452(5) 0.0591(15) Uani 1 1 d .
C14 C 0.1914(6) 0.3628(3) -0.0809(6) 0.108(2) Uani 1 1 d .
H14A H 0.2647 0.3458 -0.0952 0.130 Uiso 1 1 calc R
H14B H 0.1237 0.3404 -0.1401 0.130 Uiso 1 1 calc R
C15 C 0.1828(7) 0.4317(4) -0.1055(7) 0.158(3) Uani 1 1 d .
H15A H 0.1069 0.4475 -0.0988 0.238 Uiso 1 1 calc R
H15B H 0.1889 0.4401 -0.1916 0.238 Uiso 1 1 calc R
H15C H 0.2469 0.4539 -0.0428 0.238 Uiso 1 1 calc R
C16 C 0.1111(5) 0.3173(2) 0.5142(5) 0.0689(16) Uani 1 1 d .
H16 H 0.1462 0.3203 0.6037 0.083 Uiso 1 1 calc R
C17 C -0.0018(5) 0.3108(3) 0.4767(5) 0.090(2) Uani 1 1 d .
H17 H -0.0359 0.3059 0.3874 0.107 Uiso 1 1 calc R
C18 C -0.0873(5) 0.3102(4) 0.5568(5) 0.0728(17) Uani 1 1 d .
C19 C -0.1343(5) 0.2497(4) 0.5814(6) 0.0753(18) Uani 1 1 d .
C20 C -0.1038(5) 0.1889(4) 0.5356(6) 0.094(2) Uani 1 1 d .
H20 H -0.0518 0.1883 0.4838 0.113 Uiso 1 1 calc R
C21 C -0.1484(7) 0.1314(4) 0.5653(7) 0.113(2) Uani 1 1 d .
H21 H -0.1261 0.0920 0.5343 0.135 Uiso 1 1 calc R
C22 C -0.2283(8) 0.1303(5) 0.6425(8) 0.125(3) Uani 1 1 d .
H22 H -0.2580 0.0904 0.6625 0.150 Uiso 1 1 calc R
C23 C -0.2615(6) 0.1864(5) 0.6870(7) 0.111(3) Uani 1 1 d .
H23 H -0.3152 0.1853 0.7369 0.133 Uiso 1 1 calc R
C24 C -0.2154(6) 0.2482(4) 0.6588(6) 0.0812(19) Uani 1 1 d .
C25 C -0.2472(5) 0.3064(5) 0.7071(6) 0.090(2) Uani 1 1 d .
H25 H -0.3006 0.3053 0.7574 0.108 Uiso 1 1 calc R
C26 C -0.2017(6) 0.3661(4) 0.6826(6) 0.0811(19) Uani 1 1 d .
C27 C -0.2342(6) 0.4261(5) 0.7322(6) 0.111(2) Uani 1 1 d .
H27 H -0.2878 0.4252 0.7823 0.133 Uiso 1 1 calc R
C28 C -0.1889(8) 0.4838(4) 0.7079(8) 0.136(3) Uani 1 1 d .
H28 H -0.2089 0.5222 0.7442 0.163 Uiso 1 1 calc R
C29 C -0.1117(8) 0.4870(4) 0.6285(8) 0.150(3) Uani 1 1 d .
H29 H -0.0842 0.5276 0.6088 0.181 Uiso 1 1 calc R
C30 C -0.0774(6) 0.4313(4) 0.5805(7) 0.117(3) Uani 1 1 d .
H30 H -0.0239 0.4341 0.5305 0.141 Uiso 1 1 calc R
C31 C -0.1207(6) 0.3687(4) 0.6045(6) 0.0813(18) Uani 1 1 d .

loop_
_atom_site_aniso_label
_atom_site_aniso_U_11
_atom_site_aniso_U_22
_atom_site_aniso_U_33
_atom_site_aniso_U_23
_atom_site_aniso_U_13
_atom_site_aniso_U_12
O1 0.084(3) 0.074(3) 0.100(3) 0.001(2) 0.060(3) -0.005(2)
O2 0.087(3) 0.117(3) 0.063(3) 0.016(2) 0.033(2) 0.002(2)
N1 0.049(3) 0.042(3) 0.057(3) -0.004(2) 0.018(2) -0.002(2)
C1 0.054(3) 0.038(3) 0.069(4) -0.006(3) 0.031(3) -0.001(2)
C2 0.061(3) 0.039(3) 0.058(3) -0.006(3) 0.029(3) 0.002(3)
C3 0.048(3) 0.063(4) 0.058(4) -0.002(3) 0.020(3) -0.001(3)
C4 0.050(3) 0.047(3) 0.052(3) -0.009(3) 0.020(3) 0.001(2)
C5 0.060(3) 0.054(3) 0.055(3) 0.011(3) 0.014(3) 0.000(3)
C6 0.061(3) 0.038(3) 0.060(3) -0.004(3) 0.025(3) -0.007(3)
C7 0.068(4) 0.078(4) 0.057(4) -0.006(3) 0.020(3) 0.006(3)
C8 0.088(5) 0.119(6) 0.087(5) -0.056(5) 0.033(4) -0.008(5)
C9 0.128(6) 0.075(5) 0.132(7) -0.046(5) 0.065(6) -0.037(5)
C10 0.176(7) 0.056(4) 0.107(6) -0.015(4) 0.047(5) -0.034(4)
C11 0.128(5) 0.041(3) 0.070(4) -0.004(3) 0.025(3) -0.008(3)
C12 0.053(3) 0.084(4) 0.103(4) 0.010(3) 0.026(3) 0.005(3)
C13 0.072(4) 0.046(3) 0.069(4) -0.003(3) 0.037(4) -0.004(3)
C14 0.148(6) 0.123(6) 0.073(5) 0.017(4) 0.063(4) -0.006(5)
C15 0.205(8) 0.141(8) 0.142(7) 0.043(6) 0.069(6) 0.013(7)
C16 0.058(4) 0.098(5) 0.055(4) 0.001(3) 0.023(3) 0.002(3)
C17 0.056(4) 0.155(6) 0.058(4) 0.005(4) 0.018(3) 0.007(4)
C18 0.045(4) 0.121(6) 0.055(4) 0.012(4) 0.019(3) 0.006(4)
C19 0.047(4) 0.123(7) 0.054(4) 0.000(4) 0.010(3) -0.005(4)
C20 0.078(5) 0.126(6) 0.077(4) -0.020(5) 0.017(3) -0.023(5)
C21 0.102(6) 0.121(7) 0.110(6) -0.032(5) 0.022(5) -0.033(5)
C22 0.119(7) 0.135(8) 0.125(7) -0.025(6) 0.039(5) -0.058(6)
C23 0.078(5) 0.156(8) 0.103(6) -0.007(6) 0.035(4) -0.033(6)
C24 0.051(4) 0.122(7) 0.071(4) 0.009(4) 0.018(3) -0.001(4)
C25 0.049(4) 0.152(7) 0.073(5) 0.017(5) 0.023(3) 0.010(5)
C26 0.061(4) 0.121(7) 0.069(4) 0.021(4) 0.030(4) 0.031(4)
C27 0.112(6) 0.135(7) 0.102(6) 0.040(5) 0.058(4) 0.054(6)
C28 0.185(9) 0.105(7) 0.142(7) 0.050(6) 0.087(6) 0.061(6)
C29 0.193(9) 0.123(8) 0.180(8) 0.064(6) 0.125(7) 0.059(7)
C30 0.135(6) 0.108(6) 0.137(6) 0.052(6) 0.084(5) 0.045(6)
C31 0.069(4) 0.111(6) 0.071(4) 0.025(4) 0.032(4) 0.022(4)

loop_
_atom_type_symbol
_atom_type_description
_atom_type_scat_dispersion_real
_atom_type_scat_dispersion_imag
_atom_type_scat_source
C C 0.0033 0.0016 'International Tables Vol C Tables 4.2.6.8 and 6.1.1.4'
H H 0.0000 0.0000 'International Tables Vol C Tables 4.2.6.8 and 6.1.1.4'
N N 0.0061 0.0033 'International Tables Vol C Tables 4.2.6.8 and 6.1.1.4'
O O 0.0106 0.0060 'International Tables Vol C Tables 4.2.6.8 and 6.1.1.4'

loop_
_geom_angle_atom_site_label_1
_geom_angle_atom_site_label_2
_geom_angle_atom_site_label_3
_geom_angle
C13 O2 C14 119.0(5)
C1 N1 C4 109.3(4)
C1 N1 C5 125.3(4)
C4 N1 C5 124.7(4)
N1 C1 C2 107.9(4)
N1 C1 C12 120.7(5)
C2 C1 C12 131.4(5)
C1 C2 C3 106.9(4)
C1 C2 C13 125.0(5)
C3 C2 C13 128.0(5)
C4 C3 C2 109.0(4)
C4 C3 H3 125.5
C2 C3 H3 125.5
C3 C4 N1 106.9(4)
C3 C4 C16 130.3(5)
N1 C4 C16 122.8(5)
N1 C5 C6 113.5(4)
N1 C5 H5A 108.9
C6 C5 H5A 108.9
N1 C5 H5B 108.9
C6 C5 H5B 108.9
H5A C5 H5B 107.7
C11 C6 C7 118.5(5)
C11 C6 C5 122.7(5)
C7 C6 C5 118.8(5)
C6 C7 C8 119.7(6)
C6 C7 H7 120.1
C8 C7 H7 120.1
C9 C8 C7 121.3(6)
C9 C8 H8 119.4
C7 C8 H8 119.4
C10 C9 C8 119.0(7)
C10 C9 H9 120.5
C8 C9 H9 120.5
C9 C10 C11 120.8(6)
C9 C10 H10 119.6
C11 C10 H10 119.6
C6 C11 C10 120.7(5)
C6 C11 H11 119.7
C10 C11 H11 119.7
C1 C12 H12A 109.5
C1 C12 H12B 109.5
H12A C12 H12B 109.5
C1 C12 H12C 109.5
H12A C12 H12C 109.5
H12B C12 H12C 109.5
O1 C13 O2 121.9(5)
O1 C13 C2 127.5(5)
O2 C13 C2 110.5(5)
C15 C14 O2 109.4(6)
C15 C14 H14A 109.8
O2 C14 H14A 109.8
C15 C14 H14B 109.8
O2 C14 H14B 109.8
H14A C14 H14B 108.2
C14 C15 H15A 109.5
C14 C15 H15B 109.5
H15A C15 H15B 109.5
C14 C15 H15C 109.5
H15A C15 H15C 109.5
H15B C15 H15C 109.5
C17 C16 C4 127.4(5)
C17 C16 H16 116.3
C4 C16 H16 116.3
C16 C17 C18 128.4(5)
C16 C17 H17 115.8
C18 C17 H17 115.8
C31 C18 C19 121.0(6)
C31 C18 C17 120.5(7)
C19 C18 C17 118.5(7)
C18 C19 C20 123.6(7)
C18 C19 C24 119.1(7)
C20 C19 C24 117.2(7)
C21 C20 C19 121.6(7)
C21 C20 H20 119.2
C19 C20 H20 119.2
C20 C21 C22 120.8(8)
C20 C21 H21 119.6
C22 C21 H21 119.6
C23 C22 C21 120.3(9)
C23 C22 H22 119.9
C21 C22 H22 119.9
C22 C23 C24 120.7(8)
C22 C23 H23 119.7
C24 C23 H23 119.7
C25 C24 C19 119.5(8)
C25 C24 C23 121.1(8)
C19 C24 C23 119.4(8)
C26 C25 C24 121.6(7)
C26 C25 H25 119.2
C24 C25 H25 119.2
C25 C26 C27 121.7(8)
C25 C26 C31 119.8(7)
C27 C26 C31 118.6(8)
C28 C27 C26 121.0(7)
C28 C27 H27 119.5
C26 C27 H27 119.5
C27 C28 C29 120.8(8)
C27 C28 H28 119.6
C29 C28 H28 119.6
C30 C29 C28 120.2(8)
C30 C29 H29 119.9
C28 C29 H29 119.9
C29 C30 C31 121.6(7)
C29 C30 H30 119.2
C31 C30 H30 119.2
C18 C31 C30 123.3(7)
C18 C31 C26 119.0(7)
C30 C31 C26 117.7(7)

loop_
_geom_bond_atom_site_label_1
_geom_bond_atom_site_label_2
_geom_bond_distance
O1 C13 1.201(5)
O2 C13 1.351(5)
O2 C14 1.463(5)
N1 C1 1.371(5)
N1 C4 1.396(5)
N1 C5 1.458(5)
C1 C2 1.373(6)
C1 C12 1.490(6)
C2 C3 1.417(5)
C2 C13 1.445(6)
C3 C4 1.351(5)
C3 H3 0.9300
C4 C16 1.453(6)
C5 C6 1.503(5)
C5 H5A 0.9700
C5 H5B 0.9700
C6 C11 1.356(6)
C6 C7 1.372(6)
C7 C8 1.375(7)
C7 H7 0.9300
C8 C9 1.347(8)
C8 H8 0.9300
C9 C10 1.344(7)
C9 H9 0.9300
C10 C11 1.375(7)
C10 H10 0.9300
C11 H11 0.9300
C12 H12A 0.9600
C12 H12B 0.9600
C12 H12C 0.9600
C14 C15 1.422(8)
C14 H14A 0.9700
C14 H14B 0.9700
C15 H15A 0.9600
C15 H15B 0.9600
C15 H15C 0.9600
C16 C17 1.263(6)
C16 H16 0.9300
C17 C18 1.485(7)
C17 H17 0.9300
C18 C31 1.390(7)
C18 C19 1.400(7)
C19 C20 1.411(8)
C19 C24 1.421(7)
C20 C21 1.351(8)
C20 H20 0.9300
C21 C22 1.408(8)
C21 H21 0.9300
C22 C23 1.333(9)
C22 H22 0.9300
C23 C24 1.431(9)
C23 H23 0.9300
C24 C25 1.382(8)
C25 C26 1.377(8)
C25 H25 0.9300
C26 C27 1.421(8)
C26 C31 1.426(7)
C27 C28 1.341(9)
C27 H27 0.9300
C28 C29 1.402(8)
C28 H28 0.9300
C29 C30 1.347(8)
C29 H29 0.9300
C30 C31 1.419(8)
C30 H30 0.9300

loop_
_cod_related_entry_id
_cod_related_entry_database
_cod_related_entry_code
1 ChemSpider 30659545
